data_2234399
loop_
_publ_author_name
'Shen, Xi-Hai'
'Shao, Li-Juen'
'Zhu, Zhao-Fu'
'Zhu, Li-Xue'

_publ_section_title
;
 <i>N</i>'-(4-Diethylamino-2-hydroxybenzylidene)-4-methylbenzohydrazide
;
_journal_coeditor_code SJ5209
_journal_issue 4
_journal_name_full 'Acta Crystallographica Section E'
_journal_page_first o1078
_journal_paper_doi 10.1107/S1600536812010690
_journal_volume 68
_journal_year 2012
_chemical_formula_iupac 'C19 H23 N3 O2'
_chemical_formula_moiety 'C19 H23 N3 O2'
_chemical_formula_sum 'C19 H23 N3 O2'
_chemical_formula_weight 325.40
_chemical_name_systematic
;
<i>N</i>'-(4-Diethylamino-2-hydroxybenzylidene)-4-methylbenzohydrazide
;
_space_group_IT_number 2
_symmetry_cell_setting triclinic
_symmetry_space_group_name_Hall '-P 1'
_symmetry_space_group_name_H-M 'P -1'
_atom_sites_solution_hydrogens geom
_atom_sites_solution_primary direct
_atom_sites_solution_secondary difmap
_audit_creation_method SHELXL-97
_cell_angle_alpha 95.269(2)
_cell_angle_beta 98.932(2)
_cell_angle_gamma 103.691(2)
_cell_formula_units_Z 4
_cell_length_a 9.923(2)
_cell_length_b 11.963(2)
_cell_length_c 15.827(2)
_cell_measurement_reflns_used 358
_cell_measurement_temperature 298(2)
_cell_measurement_theta_max 23.7
_cell_measurement_theta_min 2.3
_cell_volume 1787.0(5)
_computing_cell_refinement 'SAINT (Bruker, 2007)'
_computing_data_collection 'SMART (Bruker, 2007)'
_computing_data_reduction 'SAINT (Bruker, 2007)'
_computing_molecular_graphics 'SHELXTL (Sheldrick, 2008)'
_computing_publication_material 'SHELXTL (Sheldrick, 2008)'
_computing_structure_refinement 'SHELXTL (Sheldrick, 2008)'
_computing_structure_solution 'SHELXTL (Sheldrick, 2008)'
_diffrn_ambient_temperature 298(2)
_diffrn_measured_fraction_theta_full 0.981
_diffrn_measured_fraction_theta_max 0.981
_diffrn_measurement_device_type 'Bruker SMART CCD area-detector'
_diffrn_measurement_method '\w scans'
_diffrn_radiation_monochromator graphite
_diffrn_radiation_source 'fine-focus sealed tube'
_diffrn_radiation_type MoK\a
_diffrn_radiation_wavelength 0.71073
_diffrn_reflns_av_R_equivalents 0.1367
_diffrn_reflns_av_sigmaI/netI 0.2964
_diffrn_reflns_limit_h_max 12
_diffrn_reflns_limit_h_min -12
_diffrn_reflns_limit_k_max 14
_diffrn_reflns_limit_k_min -14
_diffrn_reflns_limit_l_max 19
_diffrn_reflns_limit_l_min -19
_diffrn_reflns_number 13230
_diffrn_reflns_theta_full 25.50
_diffrn_reflns_theta_max 25.50
_diffrn_reflns_theta_min 1.31
_diffrn_standards_number 0
_exptl_absorpt_coefficient_mu 0.080
_exptl_absorpt_correction_T_max 0.9936
_exptl_absorpt_correction_T_min 0.9897
_exptl_absorpt_correction_type multi-scan
_exptl_absorpt_process_details '(SADABS; Bruker, 2001)'
_exptl_crystal_colour colorless
_exptl_crystal_density_diffrn 1.209
_exptl_crystal_density_method 'not measured'
_exptl_crystal_description block
_exptl_crystal_F_000 696
_exptl_crystal_size_max 0.13
_exptl_crystal_size_mid 0.10
_exptl_crystal_size_min 0.08
_refine_diff_density_max 0.354
_refine_diff_density_min -0.301
_refine_ls_extinction_method none
_refine_ls_goodness_of_fit_ref 0.848
_refine_ls_hydrogen_treatment mixed
_refine_ls_matrix_type full
_refine_ls_number_parameters 449
_refine_ls_number_reflns 6512
_refine_ls_number_restraints 7
_refine_ls_restrained_S_all 0.863
_refine_ls_R_factor_all 0.3024
_refine_ls_R_factor_gt 0.0864
_refine_ls_shift/su_max 0.002
_refine_ls_shift/su_mean 0.000
_refine_ls_structure_factor_coef Fsqd
_refine_ls_weighting_details 'calc w=1/[\s^2^(Fo^2^)+(0.0734P)^2^] where P=(Fo^2^+2Fc^2^)/3'
_refine_ls_weighting_scheme calc
_refine_ls_wR_factor_gt 0.1657
_refine_ls_wR_factor_ref 0.2446
_reflns_number_gt 1651
_reflns_number_total 6512
_reflns_threshold_expression I>2\s(I)
_cod_data_source_file sj5209.cif
_cod_data_source_block I
_cod_database_code 2234399
_cod_database_fobs_code 2234399

loop_
_symmetry_equiv_pos_as_xyz
'x, y, z'
'-x, -y, -z'

loop_
_atom_site_type_symbol
_atom_site_label
_atom_site_fract_x
_atom_site_fract_y
_atom_site_fract_z
_atom_site_U_iso_or_equiv
_atom_site_adp_type
_atom_site_calc_flag
_atom_site_refinement_flags
_atom_site_occupancy
_atom_site_symmetry_multiplicity
N N1 0.9155(5) 0.6833(5) 0.8899(4) 0.0555(16) Uani d . 1 1
N N2 0.9803(6) 0.7347(5) 0.9734(4) 0.0548(16) Uani d D 1 1
N N3 0.7708(8) 0.4048(6) 0.5086(4) 0.091(3) Uani d D 1 1
N N4 0.4397(6) 0.6246(5) 0.9527(3) 0.0497(15) Uani d D 1 1
N N5 0.4905(5) 0.7327(5) 1.0014(4) 0.0465(14) Uani d D 1 1
N N6 0.3516(6) 0.1601(5) 0.6941(4) 0.0610(17) Uani d . 1 1
O O1 0.7408(5) 0.6651(4) 0.7424(3) 0.0652(14) Uani d . 1 1
H H1 0.7676 0.6823 0.7947 0.098 Uiso calc R 1 1
O O2 0.7941(5) 0.8102(4) 0.9873(3) 0.0597(14) Uani d . 1 1
O O3 0.2415(5) 0.4445(4) 0.8802(3) 0.0631(14) Uani d D 1 1
O O4 0.2712(5) 0.7437(4) 1.0126(3) 0.0649(15) Uani d . 1 1
C C1 0.9216(7) 0.5602(6) 0.7634(4) 0.0473(18) Uani d . 1 1
C C2 0.8067(8) 0.5856(6) 0.7119(4) 0.0526(19) Uani d . 1 1
C C3 0.7584(7) 0.5351(6) 0.6274(5) 0.059(2) Uani d . 1 1
H H3A 0.6860 0.5570 0.5937 0.071 Uiso calc R 1 1
C C4 0.8177(8) 0.4515(6) 0.5924(5) 0.063(2) Uani d . 1 1
C C5 0.9315(8) 0.4241(6) 0.6437(4) 0.066(2) Uani d . 1 1
H H5A 0.9735 0.3692 0.6213 0.080 Uiso calc R 1 1
C C6 0.9797(7) 0.4776(6) 0.7254(5) 0.059(2) Uani d . 1 1
H H6 1.0554 0.4584 0.7579 0.071 Uiso calc R 1 1
C C7 0.9772(7) 0.6152(6) 0.8517(4) 0.0527(19) Uani d . 1 1
H H7 1.0588 0.6011 0.8813 0.063 Uiso calc R 1 1
C C8 0.9117(8) 0.8019(6) 1.0165(4) 0.0504(19) Uani d . 1 1
C C9 0.9927(7) 0.8600(6) 1.1021(4) 0.0480(18) Uani d . 1 1
C C10 0.9922(7) 0.9737(6) 1.1256(5) 0.056(2) Uani d . 1 1
H H10 0.9404 1.0101 1.0881 0.068 Uiso calc R 1 1
C C11 1.0673(8) 1.0348(6) 1.2039(5) 0.065(2) Uani d . 1 1
H H11 1.0656 1.1116 1.2180 0.078 Uiso calc R 1 1
C C12 1.1440(8) 0.9839(8) 1.2609(5) 0.073(2) Uani d . 1 1
C C13 1.1380(8) 0.8669(7) 1.2397(5) 0.069(2) Uani d . 1 1
H H13 1.1831 0.8284 1.2790 0.083 Uiso calc R 1 1
C C14 1.0655(7) 0.8080(6) 1.1605(5) 0.062(2) Uani d . 1 1
H H14 1.0660 0.7309 1.1465 0.075 Uiso calc R 1 1
C C15 1.2289(8) 1.0512(6) 1.3466(4) 0.094(3) Uani d . 1 1
H H15A 1.3126 1.1038 1.3366 0.141 Uiso calc R 1 1
H H15B 1.2548 0.9979 1.3839 0.141 Uiso calc R 1 1
H H15C 1.1728 1.0943 1.3732 0.141 Uiso calc R 1 1
C C16 0.8588(10) 0.3486(8) 0.4632(6) 0.151(5) Uani d D 1 1
H H16A 0.8486 0.3637 0.4037 0.182 Uiso calc R 1 1
H H16B 0.9571 0.3788 0.4903 0.182 Uiso calc R 1 1
C C17 0.8153(10) 0.2270(8) 0.4666(6) 0.135(4) Uani d D 1 1
H H17A 0.8250 0.2130 0.5257 0.202 Uiso calc R 1 1
H H17B 0.8732 0.1884 0.4376 0.202 Uiso calc R 1 1
H H17C 0.7185 0.1977 0.4387 0.202 Uiso calc R 1 1
C C18 0.6394(8) 0.4169(7) 0.4535(5) 0.078(2) Uani d . 1 1
H H18A 0.5719 0.4274 0.4898 0.094 Uiso calc R 1 1
H H18B 0.5976 0.3462 0.4136 0.094 Uiso calc R 1 1
C C19 0.6687(9) 0.5177(7) 0.4035(5) 0.110(3) Uani d . 1 1
H H19A 0.7166 0.5870 0.4425 0.166 Uiso calc R 1 1
H H19B 0.5814 0.5272 0.3732 0.166 Uiso calc R 1 1
H H19C 0.7271 0.5035 0.3628 0.166 Uiso calc R 1 1
C C20 0.4824(8) 0.4717(6) 0.8644(4) 0.0478(18) Uani d . 1 1
C C21 0.3419(8) 0.4062(6) 0.8446(4) 0.0521(19) Uani d . 1 1
C C22 0.2982(7) 0.3076(6) 0.7870(4) 0.0521(19) Uani d . 1 1
H H22 0.2025 0.2706 0.7721 0.063 Uiso calc R 1 1
C C23 0.3943(8) 0.2620(6) 0.7503(4) 0.056(2) Uani d . 1 1
C C24 0.5391(7) 0.3225(6) 0.7723(4) 0.0548(19) Uani d . 1 1
H H24 0.6070 0.2936 0.7496 0.066 Uiso calc R 1 1
C C25 0.5766(7) 0.4243(5) 0.8276(4) 0.0525(19) Uani d . 1 1
H H25 0.6716 0.4638 0.8411 0.063 Uiso calc R 1 1
C C26 0.5295(7) 0.5816(6) 0.9197(4) 0.0465(18) Uani d . 1 1
H H26 0.6246 0.6210 0.9313 0.056 Uiso calc R 1 1
C C27 0.3997(8) 0.7875(6) 1.0303(4) 0.0487(18) Uani d . 1 1
C C28 0.4626(7) 0.9045(6) 1.0813(4) 0.0440(17) Uani d . 1 1
C C29 0.6076(8) 0.9461(6) 1.1139(4) 0.060(2) Uani d . 1 1
H H29 0.6682 0.8997 1.1042 0.072 Uiso calc R 1 1
C C30 0.6610(8) 1.0558(6) 1.1605(4) 0.063(2) Uani d . 1 1
H H30 0.7575 1.0828 1.1813 0.075 Uiso calc R 1 1
C C31 0.5727(9) 1.1254(6) 1.1764(4) 0.057(2) Uani d . 1 1
C C32 0.4292(9) 1.0833(6) 1.1442(5) 0.063(2) Uani d . 1 1
H H32 0.3675 1.1287 1.1541 0.076 Uiso calc R 1 1
C C33 0.3786(7) 0.9747(6) 1.0976(4) 0.0529(19) Uani d . 1 1
H H33 0.2822 0.9482 1.0764 0.063 Uiso calc R 1 1
C C34 0.6319(8) 1.2448(6) 1.2281(4) 0.087(3) Uani d . 1 1
H H34A 0.6889 1.2944 1.1957 0.130 Uiso calc R 1 1
H H34B 0.6885 1.2388 1.2816 0.130 Uiso calc R 1 1
H H34C 0.5557 1.2770 1.2397 0.130 Uiso calc R 1 1
C C35 0.2048(8) 0.0962(6) 0.6689(5) 0.076(2) Uani d . 1 1
H H35A 0.1586 0.1014 0.7183 0.091 Uiso calc R 1 1
H H35B 0.2002 0.0150 0.6528 0.091 Uiso calc R 1 1
C C36 0.1260(9) 0.1388(8) 0.5955(5) 0.118(3) Uani d . 1 1
H H36A 0.1224 0.2170 0.6127 0.177 Uiso calc R 1 1
H H36B 0.0317 0.0898 0.5796 0.177 Uiso calc R 1 1
H H36C 0.1731 0.1370 0.5470 0.177 Uiso calc R 1 1
C C37 0.4532(8) 0.1073(6) 0.6589(5) 0.080(2) Uani d . 1 1
H H37A 0.4124 0.0243 0.6448 0.096 Uiso calc R 1 1
H H37B 0.5367 0.1193 0.7030 0.096 Uiso calc R 1 1
C C38 0.4959(9) 0.1541(8) 0.5807(5) 0.122(4) Uani d . 1 1
H H38A 0.4136 0.1455 0.5373 0.183 Uiso calc R 1 1
H H38B 0.5576 0.1122 0.5590 0.183 Uiso calc R 1 1
H H38C 0.5443 0.2348 0.5952 0.183 Uiso calc R 1 1
H H2 1.068(3) 0.726(5) 0.988(4) 0.080 Uiso d D 1 1
H H5 0.580(2) 0.773(5) 1.003(4) 0.080 Uiso d D 1 1
H H3 0.2612(18) 0.512(2) 0.909(4) 0.080 Uiso d D 1 1

loop_
_atom_site_aniso_label
_atom_site_aniso_U_11
_atom_site_aniso_U_22
_atom_site_aniso_U_33
_atom_site_aniso_U_12
_atom_site_aniso_U_13
_atom_site_aniso_U_23
N1 0.044(4) 0.066(4) 0.054(4) 0.018(3) 0.005(3) -0.003(3)
N2 0.036(4) 0.067(4) 0.056(4) 0.016(3) -0.002(3) -0.012(3)
N3 0.092(6) 0.135(7) 0.063(5) 0.074(5) 0.010(5) -0.019(5)
N4 0.054(4) 0.041(4) 0.050(4) 0.011(3) -0.002(3) 0.007(3)
N5 0.040(4) 0.052(4) 0.049(4) 0.009(3) 0.012(3) 0.012(3)
N6 0.053(4) 0.066(4) 0.063(4) 0.013(4) 0.019(4) -0.003(3)
O1 0.065(4) 0.071(3) 0.061(3) 0.032(3) 0.005(3) -0.010(3)
O2 0.036(3) 0.076(3) 0.064(3) 0.016(3) 0.005(3) -0.006(3)
O3 0.051(3) 0.061(3) 0.072(4) 0.011(3) 0.010(3) -0.007(3)
O4 0.035(3) 0.077(4) 0.077(4) 0.013(3) 0.005(3) -0.009(3)
C1 0.045(5) 0.060(5) 0.038(4) 0.016(4) 0.008(4) -0.003(4)
C2 0.058(5) 0.053(5) 0.046(5) 0.008(4) 0.017(4) 0.003(4)
C3 0.054(5) 0.066(5) 0.058(5) 0.022(4) 0.003(4) 0.012(4)
C4 0.070(6) 0.070(6) 0.040(5) 0.015(5) 0.001(4) -0.008(4)
C5 0.070(6) 0.091(6) 0.041(5) 0.032(5) 0.003(4) -0.003(4)
C6 0.044(5) 0.080(5) 0.059(5) 0.031(4) 0.005(4) 0.008(4)
C7 0.040(5) 0.068(5) 0.054(5) 0.018(4) 0.011(4) 0.008(4)
C8 0.051(5) 0.046(5) 0.053(5) 0.008(4) 0.009(4) 0.011(4)
C9 0.028(4) 0.069(5) 0.042(4) 0.005(4) 0.008(4) -0.004(4)
C10 0.049(5) 0.059(5) 0.065(5) 0.019(4) 0.017(4) 0.004(4)
C11 0.067(6) 0.054(5) 0.063(5) -0.001(4) 0.021(5) -0.016(5)
C12 0.055(6) 0.095(7) 0.051(5) 0.000(5) 0.002(4) -0.009(5)
C13 0.061(6) 0.086(6) 0.059(6) 0.019(5) 0.005(5) 0.008(5)
C14 0.048(5) 0.076(6) 0.063(5) 0.018(4) 0.012(4) 0.003(5)
C15 0.091(7) 0.114(7) 0.056(5) 0.005(6) 0.001(5) -0.012(5)
C16 0.188(13) 0.106(9) 0.091(8) -0.036(9) -0.081(8) 0.031(7)
C17 0.149(10) 0.135(9) 0.109(8) 0.034(8) -0.008(7) 0.016(7)
C18 0.069(6) 0.100(7) 0.063(5) 0.033(5) 0.000(5) -0.007(5)
C19 0.111(8) 0.144(9) 0.095(7) 0.048(7) 0.035(6) 0.045(7)
C20 0.046(5) 0.047(5) 0.050(5) 0.008(4) 0.015(4) 0.006(4)
C21 0.060(6) 0.067(5) 0.046(5) 0.034(5) 0.024(4) 0.019(4)
C22 0.046(5) 0.049(5) 0.054(5) 0.006(4) 0.003(4) -0.003(4)
C23 0.062(6) 0.053(5) 0.052(5) 0.015(5) 0.013(4) 0.001(4)
C24 0.046(5) 0.054(5) 0.065(5) 0.013(4) 0.019(4) -0.002(4)
C25 0.058(5) 0.050(5) 0.043(4) 0.004(4) 0.006(4) 0.005(4)
C26 0.042(5) 0.060(5) 0.041(4) 0.014(4) 0.008(4) 0.016(4)
C27 0.057(5) 0.058(5) 0.037(4) 0.020(5) 0.012(4) 0.013(4)
C28 0.035(5) 0.050(5) 0.042(4) 0.007(4) -0.001(4) 0.007(4)
C29 0.054(6) 0.067(5) 0.060(5) 0.028(4) 0.003(4) -0.008(4)
C30 0.054(5) 0.078(6) 0.050(5) 0.014(5) 0.004(4) -0.002(4)
C31 0.083(6) 0.049(5) 0.037(4) 0.021(5) 0.012(5) -0.005(4)
C32 0.063(6) 0.058(5) 0.076(6) 0.028(5) 0.022(5) 0.001(4)
C33 0.029(4) 0.061(5) 0.063(5) 0.003(4) 0.004(4) 0.012(4)
C34 0.110(7) 0.073(6) 0.064(5) 0.018(5) -0.007(5) -0.009(5)
C35 0.059(6) 0.069(6) 0.080(6) -0.013(5) 0.009(5) -0.009(5)
C36 0.086(7) 0.169(10) 0.078(6) 0.013(7) -0.016(6) 0.015(7)
C37 0.076(6) 0.062(5) 0.088(6) 0.005(5) 0.005(5) -0.016(5)
C38 0.115(8) 0.192(10) 0.067(6) 0.045(7) 0.038(6) 0.007(7)

loop_
_atom_type_symbol
_atom_type_description
_atom_type_scat_dispersion_real
_atom_type_scat_dispersion_imag
_atom_type_scat_source
C C 0.0033 0.0016 'International Tables Vol C Tables 4.2.6.8 and 6.1.1.4'
H H 0.0000 0.0000 'International Tables Vol C Tables 4.2.6.8 and 6.1.1.4'
N N 0.0061 0.0033 'International Tables Vol C Tables 4.2.6.8 and 6.1.1.4'
O O 0.0106 0.0060 'International Tables Vol C Tables 4.2.6.8 and 6.1.1.4'

loop_
_geom_angle_atom_site_label_1
_geom_angle_atom_site_label_2
_geom_angle_atom_site_label_3
_geom_angle
C7 N1 N2 116.5(5)
C8 N2 N1 117.1(5)
C8 N2 H2 129(4)
N1 N2 H2 113(4)
C4 N3 C16 119.6(7)
C4 N3 C18 125.1(6)
C16 N3 C18 114.9(7)
C26 N4 N5 116.8(6)
C27 N5 N4 119.6(6)
C27 N5 H5 119(4)
N4 N5 H5 120(4)
C23 N6 C35 122.5(6)
C23 N6 C37 121.6(6)
C35 N6 C37 115.9(6)
C2 O1 H1 109.5
C21 O3 H3 120.6(17)
C6 C1 C2 116.3(6)
C6 C1 C7 121.0(7)
C2 C1 C7 122.7(6)
O1 C2 C3 116.7(7)
O1 C2 C1 121.5(6)
C3 C2 C1 121.7(7)
C2 C3 C4 120.1(7)
C2 C3 H3A 120.0
C4 C3 H3A 120.0
N3 C4 C3 119.2(7)
N3 C4 C5 122.1(7)
C3 C4 C5 118.6(7)
C6 C5 C4 120.0(7)
C6 C5 H5A 120.0
C4 C5 H5A 120.0
C5 C6 C1 123.1(7)
C5 C6 H6 118.4
C1 C6 H6 118.4
N1 C7 C1 121.2(6)
N1 C7 H7 119.4
C1 C7 H7 119.4
O2 C8 N2 122.7(7)
O2 C8 C9 123.8(7)
N2 C8 C9 113.5(6)
C14 C9 C10 117.6(7)
C14 C9 C8 124.7(7)
C10 C9 C8 117.7(7)
C9 C10 C11 121.3(7)
C9 C10 H10 119.3
C11 C10 H10 119.3
C12 C11 C10 121.0(7)
C12 C11 H11 119.5
C10 C11 H11 119.5
C11 C12 C13 117.9(7)
C11 C12 C15 121.3(8)
C13 C12 C15 120.8(8)
C14 C13 C12 120.3(7)
C14 C13 H13 119.8
C12 C13 H13 119.8
C9 C14 C13 121.7(7)
C9 C14 H14 119.1
C13 C14 H14 119.1
C12 C15 H15A 109.5
C12 C15 H15B 109.5
H15A C15 H15B 109.5
C12 C15 H15C 109.5
H15A C15 H15C 109.5
H15B C15 H15C 109.5
C17 C16 N3 108.2(8)
C17 C16 H16A 110.1
N3 C16 H16A 110.1
C17 C16 H16B 110.1
N3 C16 H16B 110.1
H16A C16 H16B 108.4
C16 C17 H17A 109.5
C16 C17 H17B 109.5
H17A C17 H17B 109.5
C16 C17 H17C 109.5
H17A C17 H17C 109.5
H17B C17 H17C 109.5
N3 C18 C19 111.8(7)
N3 C18 H18A 109.3
C19 C18 H18A 109.3
N3 C18 H18B 109.3
C19 C18 H18B 109.3
H18A C18 H18B 107.9
C18 C19 H19A 109.5
C18 C19 H19B 109.5
H19A C19 H19B 109.5
C18 C19 H19C 109.5
H19A C19 H19C 109.5
H19B C19 H19C 109.5
C25 C20 C21 115.6(7)
C25 C20 C26 120.7(7)
C21 C20 C26 123.7(7)
C22 C21 O3 117.5(7)
C22 C21 C20 122.6(7)
O3 C21 C20 119.7(7)
C21 C22 C23 120.7(7)
C21 C22 H22 119.7
C23 C22 H22 119.7
N6 C23 C22 121.1(7)
N6 C23 C24 120.5(7)
C22 C23 C24 118.4(7)
C25 C24 C23 118.5(7)
C25 C24 H24 120.7
C23 C24 H24 120.7
C24 C25 C20 124.0(7)
C24 C25 H25 118.0
C20 C25 H25 118.0
N4 C26 C20 119.7(7)
N4 C26 H26 120.2
C20 C26 H26 120.2
O4 C27 N5 121.0(7)
O4 C27 C28 122.6(7)
N5 C27 C28 116.3(7)
C33 C28 C29 117.6(6)
C33 C28 C27 119.8(7)
C29 C28 C27 122.6(7)
C30 C29 C28 120.5(7)
C30 C29 H29 119.8
C28 C29 H29 119.8
C31 C30 C29 120.6(7)
C31 C30 H30 119.7
C29 C30 H30 119.7
C30 C31 C32 118.5(7)
C30 C31 C34 120.3(8)
C32 C31 C34 121.2(7)
C33 C32 C31 119.9(7)
C33 C32 H32 120.1
C31 C32 H32 120.1
C28 C33 C32 122.9(7)
C28 C33 H33 118.6
C32 C33 H33 118.6
C31 C34 H34A 109.5
C31 C34 H34B 109.5
H34A C34 H34B 109.5
C31 C34 H34C 109.5
H34A C34 H34C 109.5
H34B C34 H34C 109.5
N6 C35 C36 113.7(6)
N6 C35 H35A 108.8
C36 C35 H35A 108.8
N6 C35 H35B 108.8
C36 C35 H35B 108.8
H35A C35 H35B 107.7
C35 C36 H36A 109.5
C35 C36 H36B 109.5
H36A C36 H36B 109.5
C35 C36 H36C 109.5
H36A C36 H36C 109.5
H36B C36 H36C 109.5
N6 C37 C38 113.9(7)
N6 C37 H37A 108.8
C38 C37 H37A 108.8
N6 C37 H37B 108.8
C38 C37 H37B 108.8
H37A C37 H37B 107.7
C37 C38 H38A 109.5
C37 C38 H38B 109.5
H38A C38 H38B 109.5
C37 C38 H38C 109.5
H38A C38 H38C 109.5
H38B C38 H38C 109.5

loop_
_geom_bond_atom_site_label_1
_geom_bond_atom_site_label_2
_geom_bond_distance
N1 C7 1.290(7)
N1 N2 1.392(7)
N2 C8 1.371(8)
N2 H2 0.898(11)
N3 C4 1.355(8)
N3 C16 1.455(8)
N3 C18 1.497(8)
N4 C26 1.282(7)
N4 N5 1.382(7)
N5 C27 1.342(8)
N5 H5 0.901(11)
N6 C23 1.378(7)
N6 C35 1.449(8)
N6 C37 1.461(8)
O1 C2 1.369(7)
O1 H1 0.8200
O2 C8 1.217(7)
O3 C21 1.365(7)
O3 H3 0.847(10)
O4 C27 1.235(7)
C1 C6 1.392(8)
C1 C2 1.406(8)
C1 C7 1.453(8)
C2 C3 1.379(8)
C3 C4 1.389(8)
C3 H3A 0.9300
C4 C5 1.407(8)
C5 C6 1.350(8)
C5 H5A 0.9300
C6 H6 0.9300
C7 H7 0.9300
C8 C9 1.479(8)
C9 C14 1.369(8)
C9 C10 1.378(8)
C10 C11 1.385(8)
C10 H10 0.9300
C11 C12 1.368(9)
C11 H11 0.9300
C12 C13 1.394(9)
C12 C15 1.523(9)
C13 C14 1.379(8)
C13 H13 0.9300
C14 H14 0.9300
C15 H15A 0.9600
C15 H15B 0.9600
C15 H15C 0.9600
C16 C17 1.424(7)
C16 H16A 0.9700
C16 H16B 0.9700
C17 H17A 0.9600
C17 H17B 0.9600
C17 H17C 0.9600
C18 C19 1.498(9)
C18 H18A 0.9700
C18 H18B 0.9700
C19 H19A 0.9600
C19 H19B 0.9600
C19 H19C 0.9600
C20 C25 1.375(8)
C20 C21 1.400(8)
C20 C26 1.444(8)
C21 C22 1.359(8)
C22 C23 1.380(8)
C22 H22 0.9300
C23 C24 1.420(8)
C24 C25 1.371(8)
C24 H24 0.9300
C25 H25 0.9300
C26 H26 0.9300
C27 C28 1.492(8)
C28 C33 1.351(8)
C28 C29 1.402(8)
C29 C30 1.385(8)
C29 H29 0.9300
C30 C31 1.379(8)
C30 H30 0.9300
C31 C32 1.389(9)
C31 C34 1.515(8)
C32 C33 1.372(8)
C32 H32 0.9300
C33 H33 0.9300
C34 H34A 0.9600
C34 H34B 0.9600
C34 H34C 0.9600
C35 C36 1.497(9)
C35 H35A 0.9700
C35 H35B 0.9700
C36 H36A 0.9600
C36 H36B 0.9600
C36 H36C 0.9600
C37 C38 1.485(9)
C37 H37A 0.9700
C37 H37B 0.9700
C38 H38A 0.9600
C38 H38B 0.9600
C38 H38C 0.9600

loop_
_geom_hbond_atom_site_label_D
_geom_hbond_atom_site_label_H
_geom_hbond_atom_site_label_A
_geom_hbond_site_symmetry_A
_geom_hbond_distance_DH
_geom_hbond_distance_HA
_geom_hbond_distance_DA
_geom_hbond_angle_DHA
N2 H2 O4 1_655 0.898(11) 1.949(19) 2.831(7) 167(6)
O1 H1 N1 . 0.82 1.93 2.641(7) 144.5
N5 H5 O2 . 0.901(11) 2.12(2) 2.985(7) 160(6)
O3 H3 N4 . 0.847(10) 1.939(10) 2.581(7) 131.7(18)

loop_
_cod_related_entry_id
_cod_related_entry_database
_cod_related_entry_code
1 ChemSpider 12666458
